data_7206231
loop_
_publ_author_name
'Ma, Lu-Fang'
'Li, Xiu-Qin'
Bin-Liu,
'Wang, Li-Ya'
'Hou, Hong-Wei'

_publ_section_title
;
 Syntheses, structures and magnetic properties of cobalt(ii) and
 nickel(ii) complexes based on 5-methylisophthalate and different
 dipyridyl-containing ligands
;
_journal_issue 15
_journal_name_full CrystEngComm
_journal_page_first 4973
_journal_paper_doi 10.1039/c1ce05177f
_journal_volume 13
_journal_year 2011
_chemical_formula_sum 'C21 H18 N2 Ni O4'
_chemical_formula_weight 421.08
_chemical_name_systematic
;
?
;
_space_group_IT_number 2
_symmetry_cell_setting triclinic
_symmetry_space_group_name_Hall '-P 1'
_symmetry_space_group_name_H-M 'P -1'
_atom_sites_solution_hydrogens geom
_atom_sites_solution_primary direct
_atom_sites_solution_secondary difmap
_audit_creation_method SHELXL-97
_cell_angle_alpha 76.4430(10)
_cell_angle_beta 81.0920(10)
_cell_angle_gamma 68.7420(10)
_cell_formula_units_Z 2
_cell_length_a 9.7609(10)
_cell_length_b 10.1202(11)
_cell_length_c 10.9656(12)
_cell_measurement_reflns_used 4807
_cell_measurement_temperature 291(2)
_cell_measurement_theta_max 28.22
_cell_measurement_theta_min 2.62
_cell_volume 978.45(18)
_computing_cell_refinement 'Bruker SMART'
_computing_data_collection 'Bruker SMART'
_computing_data_reduction 'Bruker SAINT'
_computing_molecular_graphics 'Bruker SHELXTL'
_computing_publication_material 'Bruker SHELXTL'
_computing_structure_refinement 'SHELXL-97 (Sheldrick, 1997)'
_computing_structure_solution 'SHELXS-97 (Sheldrick, 1990)'
_diffrn_ambient_temperature 291(2)
_diffrn_measured_fraction_theta_full 0.992
_diffrn_measured_fraction_theta_max 0.992
_diffrn_measurement_device_type 'CCD area detector'
_diffrn_measurement_method 'phi and omega scans'
_diffrn_radiation_monochromator graphite
_diffrn_radiation_source 'fine-focus sealed tube'
_diffrn_radiation_type MoK\a
_diffrn_radiation_wavelength 0.71073
_diffrn_reflns_av_R_equivalents 0.0141
_diffrn_reflns_av_sigmaI/netI 0.0209
_diffrn_reflns_limit_h_max 11
_diffrn_reflns_limit_h_min -11
_diffrn_reflns_limit_k_max 12
_diffrn_reflns_limit_k_min -12
_diffrn_reflns_limit_l_max 13
_diffrn_reflns_limit_l_min -13
_diffrn_reflns_number 7316
_diffrn_reflns_theta_full 25.50
_diffrn_reflns_theta_max 25.50
_diffrn_reflns_theta_min 2.56
_diffrn_standards_number 0
_exptl_absorpt_coefficient_mu 1.020
_exptl_absorpt_correction_T_max 0.7955
_exptl_absorpt_correction_T_min 0.6774
_exptl_absorpt_correction_type multi-scan
_exptl_absorpt_process_details SADABS
_exptl_crystal_colour green
_exptl_crystal_density_diffrn 1.429
_exptl_crystal_density_method 'not measured'
_exptl_crystal_description block
_exptl_crystal_F_000 436
_exptl_crystal_size_max 0.41
_exptl_crystal_size_mid 0.33
_exptl_crystal_size_min 0.23
_refine_diff_density_max 0.291
_refine_diff_density_min -0.231
_refine_diff_density_rms 0.048
_refine_ls_extinction_method none
_refine_ls_goodness_of_fit_ref 1.025
_refine_ls_hydrogen_treatment constr
_refine_ls_matrix_type full
_refine_ls_number_parameters 254
_refine_ls_number_reflns 3616
_refine_ls_number_restraints 0
_refine_ls_restrained_S_all 1.025
_refine_ls_R_factor_all 0.0305
_refine_ls_R_factor_gt 0.0270
_refine_ls_shift/su_max 0.001
_refine_ls_shift/su_mean 0.000
_refine_ls_structure_factor_coef Fsqd
_refine_ls_weighting_details 'calc w=1/[\s^2^(Fo^2^)+(0.0368P)^2^+0.5229P] where P=(Fo^2^+2Fc^2^)/3'
_refine_ls_weighting_scheme calc
_refine_ls_wR_factor_gt 0.0695
_refine_ls_wR_factor_ref 0.0718
_reflns_number_gt 3318
_reflns_number_total 3616
_reflns_threshold_expression >2sigma(I)
_cod_data_source_file c1ce05177f.txt
_cod_data_source_block b
_cod_depositor_comments
;
The following automatic conversions were performed:

'_symmetry_cell_setting' value 'Triclinic' changed to 'triclinic'
according to /home/saulius/struct/CIF-dictionaries/cif_core.dic
dictionary named 'cif_core.dic' version 2.4.1 from
2010-06-29.

'_exptl_absorpt_correction_type' value 'MULTI-SCAN'
changed to 'multi-scan' according to
/home/saulius/struct/CIF-dictionaries/cif_core.dic dictionary named
'cif_core.dic' version 2.4.1 from
2010-06-29.

'_refine_ls_hydrogen_treatment' value 'CONSTR' changed
to 'constr' according to
/home/saulius/struct/CIF-dictionaries/cif_core.dic dictionary named
'cif_core.dic' version 2.4.1 from 2010-06-29.

Automatic conversion script
Id: cif_fix_values 1715 2011-07-08 13:25:40Z adriana 
;
_cod_original_sg_symbol_H-M P-1
_cod_database_code 7206231

loop_
_symmetry_equiv_pos_as_xyz
'x, y, z'
'-x, -y, -z'

loop_
_atom_site_label
_atom_site_type_symbol
_atom_site_fract_x
_atom_site_fract_y
_atom_site_fract_z
_atom_site_U_iso_or_equiv
_atom_site_adp_type
_atom_site_occupancy
_atom_site_symmetry_multiplicity
_atom_site_calc_flag
_atom_site_refinement_flags
_atom_site_disorder_assembly
_atom_site_disorder_group
Ni1 Ni 0.54524(2) 0.63951(2) 0.62026(2) 0.02253(9) Uani 1 1 d . . .
O1 O 0.65441(15) 0.68740(13) 0.75577(12) 0.0319(3) Uani 1 1 d . . .
O2 O 0.49915(15) 0.85775(13) 0.62816(12) 0.0280(3) Uani 1 1 d . . .
O3 O 0.59395(15) 1.33245(14) 0.51201(12) 0.0304(3) Uani 1 1 d . . .
O4 O 0.62117(14) 1.42073(13) 0.67166(12) 0.0278(3) Uani 1 1 d . . .
N1 N 0.72023(18) 0.64776(17) 0.48159(14) 0.0304(4) Uani 1 1 d . . .
N2 N 1.36855(17) 0.63866(16) -0.24058(14) 0.0277(3) Uani 1 1 d . . .
C1 C 0.5897(2) 0.81983(19) 0.71154(16) 0.0253(4) Uani 1 1 d . . .
C2 C 0.6204(2) 0.93554(19) 0.75569(17) 0.0265(4) Uani 1 1 d . . .
C3 C 0.6610(2) 0.9141(2) 0.87649(18) 0.0307(4) Uani 1 1 d . . .
H3 H 0.6749 0.8246 0.9296 0.037 Uiso 1 1 calc R . .
C4 C 0.6813(2) 1.0245(2) 0.91987(17) 0.0302(4) Uani 1 1 d . . .
C5 C 0.6624(2) 1.15639(19) 0.83701(17) 0.0279(4) Uani 1 1 d . . .
H5 H 0.6740 1.2315 0.8647 0.033 Uiso 1 1 calc R . .
C6 C 0.6266(2) 1.17880(18) 0.71374(17) 0.0250(4) Uani 1 1 d . . .
C7 C 0.6040(2) 1.06759(19) 0.67317(17) 0.0260(4) Uani 1 1 d . . .
H7 H 0.5783 1.0815 0.5918 0.031 Uiso 1 1 calc R . .
C8 C 0.7219(3) 1.0045(2) 1.0524(2) 0.0448(5) Uani 1 1 d . . .
H8A H 0.8261 0.9837 1.0516 0.067 Uiso 1 1 calc R . .
H8B H 0.6958 0.9257 1.1052 0.067 Uiso 1 1 calc R . .
H8C H 0.6696 1.0913 1.0845 0.067 Uiso 1 1 calc R . .
C9 C 0.61060(19) 1.32177(18) 0.62483(16) 0.0233(4) Uani 1 1 d . . .
C10 C 0.8023(3) 0.5327(3) 0.4323(2) 0.0558(7) Uani 1 1 d . . .
H10 H 0.7832 0.4468 0.4629 0.067 Uiso 1 1 calc R . .
C11 C 0.9142(3) 0.5338(3) 0.3382(3) 0.0622(8) Uani 1 1 d . . .
H11 H 0.9687 0.4496 0.3083 0.075 Uiso 1 1 calc R . .
C12 C 0.9455(2) 0.6591(2) 0.28853(18) 0.0343(4) Uani 1 1 d . . .
C13 C 0.8618(3) 0.7774(2) 0.3400(2) 0.0437(5) Uani 1 1 d . . .
H13 H 0.8794 0.8642 0.3113 0.052 Uiso 1 1 calc R . .
C14 C 0.7515(3) 0.7690(2) 0.4340(2) 0.0424(5) Uani 1 1 d . . .
H14 H 0.6963 0.8517 0.4659 0.051 Uiso 1 1 calc R . .
C15 C 1.0624(2) 0.6666(3) 0.18178(19) 0.0413(5) Uani 1 1 d . . .
H15A H 1.1567 0.5972 0.2077 0.050 Uiso 1 1 calc R . .
H15B H 1.0704 0.7622 0.1637 0.050 Uiso 1 1 calc R . .
C16 C 1.0284(3) 0.6356(3) 0.0632(2) 0.0491(6) Uani 1 1 d . . .
H16A H 1.0178 0.5411 0.0823 0.059 Uiso 1 1 calc R . .
H16B H 0.9349 0.7064 0.0367 0.059 Uiso 1 1 calc R . .
C17 C 1.1454(2) 0.6392(2) -0.04422(19) 0.0367(5) Uani 1 1 d . . .
C18 C 1.1201(2) 0.7415(3) -0.1552(2) 0.0427(5) Uani 1 1 d . . .
H18 H 1.0279 0.8126 -0.1660 0.051 Uiso 1 1 calc R . .
C19 C 1.2334(2) 0.7371(2) -0.24984(19) 0.0375(5) Uani 1 1 d . . .
H19 H 1.2141 0.8063 -0.3235 0.045 Uiso 1 1 calc R . .
C20 C 1.3922(2) 0.5403(2) -0.13351(19) 0.0384(5) Uani 1 1 d . . .
H20 H 1.4854 0.4706 -0.1249 0.046 Uiso 1 1 calc R . .
C21 C 1.2855(3) 0.5367(2) -0.0350(2) 0.0432(5) Uani 1 1 d . . .
H21 H 1.3076 0.4656 0.0372 0.052 Uiso 1 1 calc R . .

loop_
_atom_site_aniso_label
_atom_site_aniso_U_11
_atom_site_aniso_U_22
_atom_site_aniso_U_33
_atom_site_aniso_U_23
_atom_site_aniso_U_13
_atom_site_aniso_U_12
Ni1 0.03333(15) 0.01799(13) 0.01978(13) -0.00576(9) 0.00414(9) -0.01400(10)
O1 0.0481(8) 0.0179(7) 0.0321(7) -0.0033(5) -0.0040(6) -0.0146(6)
O2 0.0419(8) 0.0218(6) 0.0249(7) -0.0048(5) -0.0014(6) -0.0165(6)
O3 0.0457(8) 0.0278(7) 0.0228(7) -0.0037(5) -0.0028(6) -0.0191(6)
O4 0.0419(8) 0.0187(6) 0.0269(7) -0.0064(5) 0.0005(5) -0.0153(6)
N1 0.0377(9) 0.0305(9) 0.0259(8) -0.0081(7) 0.0069(7) -0.0173(7)
N2 0.0371(9) 0.0260(8) 0.0226(8) -0.0061(6) 0.0043(6) -0.0154(7)
C1 0.0375(10) 0.0209(9) 0.0210(9) -0.0049(7) 0.0038(7) -0.0158(8)
C2 0.0356(10) 0.0201(9) 0.0276(9) -0.0063(7) -0.0010(8) -0.0134(8)
C3 0.0444(11) 0.0207(9) 0.0282(10) -0.0004(7) -0.0048(8) -0.0143(8)
C4 0.0401(11) 0.0280(10) 0.0257(10) -0.0042(8) -0.0055(8) -0.0147(8)
C5 0.0372(10) 0.0228(9) 0.0296(10) -0.0085(7) -0.0026(8) -0.0149(8)
C6 0.0322(10) 0.0197(9) 0.0260(9) -0.0050(7) -0.0005(7) -0.0127(7)
C7 0.0380(10) 0.0216(9) 0.0218(9) -0.0054(7) -0.0015(7) -0.0138(8)
C8 0.0676(16) 0.0412(12) 0.0323(11) -0.0018(9) -0.0159(11) -0.0247(11)
C9 0.0274(9) 0.0194(8) 0.0254(9) -0.0059(7) 0.0021(7) -0.0114(7)
C10 0.0779(18) 0.0419(13) 0.0560(15) -0.0249(11) 0.0376(13) -0.0379(13)
C11 0.0808(19) 0.0471(15) 0.0621(17) -0.0308(13) 0.0404(14) -0.0319(14)
C12 0.0338(11) 0.0476(12) 0.0263(10) -0.0095(9) 0.0041(8) -0.0205(9)
C13 0.0565(14) 0.0405(12) 0.0399(12) -0.0085(10) 0.0138(10) -0.0299(11)
C14 0.0541(14) 0.0320(11) 0.0411(12) -0.0124(9) 0.0177(10) -0.0197(10)
C15 0.0379(12) 0.0600(15) 0.0336(11) -0.0152(10) 0.0094(9) -0.0266(11)
C16 0.0436(13) 0.0800(18) 0.0360(12) -0.0226(12) 0.0139(10) -0.0351(13)
C17 0.0392(11) 0.0521(13) 0.0274(10) -0.0150(9) 0.0073(8) -0.0251(10)
C18 0.0348(11) 0.0525(14) 0.0368(12) -0.0130(10) 0.0025(9) -0.0097(10)
C19 0.0411(12) 0.0385(12) 0.0281(10) -0.0036(9) 0.0017(9) -0.0113(9)
C20 0.0406(12) 0.0344(11) 0.0300(11) -0.0023(8) 0.0061(9) -0.0067(9)
C21 0.0542(14) 0.0413(12) 0.0272(11) -0.0006(9) 0.0101(9) -0.0172(11)

loop_
_atom_type_symbol
_atom_type_description
_atom_type_scat_dispersion_real
_atom_type_scat_dispersion_imag
_atom_type_scat_source
C C 0.0033 0.0016 'International Tables Vol C Tables 4.2.6.8 and 6.1.1.4'
H H 0.0000 0.0000 'International Tables Vol C Tables 4.2.6.8 and 6.1.1.4'
N N 0.0061 0.0033 'International Tables Vol C Tables 4.2.6.8 and 6.1.1.4'
O O 0.0106 0.0060 'International Tables Vol C Tables 4.2.6.8 and 6.1.1.4'
Ni Ni 0.3393 1.1124 'International Tables Vol C Tables 4.2.6.8 and 6.1.1.4'

loop_
_geom_angle_atom_site_label_1
_geom_angle_atom_site_label_2
_geom_angle_atom_site_label_3
_geom_angle
_geom_angle_site_symmetry_1
_geom_angle_site_symmetry_3
_geom_angle_publ_flag
O4 Ni1 O3 100.86(5) 1_545 2_676 ?
O4 Ni1 O2 159.21(5) 1_545 . ?
O3 Ni1 O2 99.15(5) 2_676 . ?
O4 Ni1 N1 94.67(6) 1_545 . ?
O3 Ni1 N1 91.99(6) 2_676 . ?
O2 Ni1 N1 90.24(6) . . ?
O4 Ni1 N2 87.14(6) 1_545 1_456 ?
O3 Ni1 N2 88.35(6) 2_676 1_456 ?
O2 Ni1 N2 87.82(5) . 1_456 ?
N1 Ni1 N2 178.06(6) . 1_456 ?
O4 Ni1 O1 97.96(5) 1_545 . ?
O3 Ni1 O1 160.68(5) 2_676 . ?
O2 Ni1 O1 61.72(5) . . ?
N1 Ni1 O1 90.84(6) . . ?
N2 Ni1 O1 88.21(6) 1_456 . ?
O4 Ni1 C1 128.79(6) 1_545 . ?
O3 Ni1 C1 130.04(6) 2_676 . ?
O2 Ni1 C1 30.89(6) . . ?
N1 Ni1 C1 89.49(6) . . ?
N2 Ni1 C1 88.83(6) 1_456 . ?
O1 Ni1 C1 30.87(5) . . ?
C1 O1 Ni1 86.88(11) . . ?
C1 O2 Ni1 90.39(10) . . ?
C9 O3 Ni1 147.76(13) . 2_676 ?
C9 O4 Ni1 132.22(12) . 1_565 ?
C10 N1 C14 115.85(18) . . ?
C10 N1 Ni1 121.42(13) . . ?
C14 N1 Ni1 122.66(13) . . ?
C19 N2 C20 116.62(17) . . ?
C19 N2 Ni1 123.55(13) . 1_654 ?
C20 N2 Ni1 119.73(13) . 1_654 ?
O2 C1 O1 120.86(16) . . ?
O2 C1 C2 118.47(16) . . ?
O1 C1 C2 120.67(17) . . ?
O2 C1 Ni1 58.72(9) . . ?
O1 C1 Ni1 62.25(9) . . ?
C2 C1 Ni1 175.00(13) . . ?
C3 C2 C7 120.18(16) . . ?
C3 C2 C1 121.21(16) . . ?
C7 C2 C1 118.59(16) . . ?
C2 C3 C4 121.18(17) . . ?
C2 C3 H3 119.4 . . ?
C4 C3 H3 119.4 . . ?
C5 C4 C3 117.93(17) . . ?
C5 C4 C8 120.08(17) . . ?
C3 C4 C8 122.00(17) . . ?
C4 C5 C6 121.88(16) . . ?
C4 C5 H5 119.1 . . ?
C6 C5 H5 119.1 . . ?
C5 C6 C7 119.15(16) . . ?
C5 C6 C9 120.74(15) . . ?
C7 C6 C9 120.10(16) . . ?
C2 C7 C6 119.62(17) . . ?
C2 C7 H7 120.2 . . ?
C6 C7 H7 120.2 . . ?
C4 C8 H8A 109.5 . . ?
C4 C8 H8B 109.5 . . ?
H8A C8 H8B 109.5 . . ?
C4 C8 H8C 109.5 . . ?
H8A C8 H8C 109.5 . . ?
H8B C8 H8C 109.5 . . ?
O3 C9 O4 125.06(16) . . ?
O3 C9 C6 118.70(15) . . ?
O4 C9 C6 116.18(15) . . ?
N1 C10 C11 123.7(2) . . ?
N1 C10 H10 118.1 . . ?
C11 C10 H10 118.1 . . ?
C12 C11 C10 120.4(2) . . ?
C12 C11 H11 119.8 . . ?
C10 C11 H11 119.8 . . ?
C13 C12 C11 115.92(19) . . ?
C13 C12 C15 122.00(19) . . ?
C11 C12 C15 122.1(2) . . ?
C12 C13 C14 120.8(2) . . ?
C12 C13 H13 119.6 . . ?
C14 C13 H13 119.6 . . ?
N1 C14 C13 123.3(2) . . ?
N1 C14 H14 118.4 . . ?
C13 C14 H14 118.4 . . ?
C12 C15 C16 112.42(18) . . ?
C12 C15 H15A 109.1 . . ?
C16 C15 H15A 109.1 . . ?
C12 C15 H15B 109.1 . . ?
C16 C15 H15B 109.1 . . ?
H15A C15 H15B 107.9 . . ?
C17 C16 C15 113.50(18) . . ?
C17 C16 H16A 108.9 . . ?
C15 C16 H16A 108.9 . . ?
C17 C16 H16B 108.9 . . ?
C15 C16 H16B 108.9 . . ?
H16A C16 H16B 107.7 . . ?
C21 C17 C18 116.88(18) . . ?
C21 C17 C16 120.0(2) . . ?
C18 C17 C16 123.1(2) . . ?
C17 C18 C19 119.6(2) . . ?
C17 C18 H18 120.2 . . ?
C19 C18 H18 120.2 . . ?
N2 C19 C18 123.47(19) . . ?
N2 C19 H19 118.3 . . ?
C18 C19 H19 118.3 . . ?
N2 C20 C21 123.6(2) . . ?
N2 C20 H20 118.2 . . ?
C21 C20 H20 118.2 . . ?
C20 C21 C17 119.8(2) . . ?
C20 C21 H21 120.1 . . ?
C17 C21 H21 120.1 . . ?

loop_
_geom_bond_atom_site_label_1
_geom_bond_atom_site_label_2
_geom_bond_distance
_geom_bond_site_symmetry_2
_geom_bond_publ_flag
Ni1 O4 2.0307(12) 1_545 ?
Ni1 O3 2.0414(13) 2_676 ?
Ni1 O2 2.1083(12) . ?
Ni1 N1 2.1157(15) . ?
Ni1 N2 2.1197(15) 1_456 ?
Ni1 O1 2.1865(13) . ?
Ni1 C1 2.4670(17) . ?
O1 C1 1.267(2) . ?
O2 C1 1.267(2) . ?
O3 C9 1.247(2) . ?
O3 Ni1 2.0415(13) 2_676 ?
O4 C9 1.269(2) . ?
O4 Ni1 2.0307(12) 1_565 ?
N1 C10 1.332(3) . ?
N1 C14 1.339(3) . ?
N2 C19 1.336(3) . ?
N2 C20 1.339(3) . ?
N2 Ni1 2.1196(15) 1_654 ?
C1 C2 1.503(2) . ?
C2 C3 1.387(3) . ?
C2 C7 1.398(2) . ?
C3 C4 1.398(3) . ?
C3 H3 0.9300 . ?
C4 C5 1.395(3) . ?
C4 C8 1.514(3) . ?
C5 C6 1.395(3) . ?
C5 H5 0.9300 . ?
C6 C7 1.399(2) . ?
C6 C9 1.513(2) . ?
C7 H7 0.9300 . ?
C8 H8A 0.9600 . ?
C8 H8B 0.9600 . ?
C8 H8C 0.9600 . ?
C10 C11 1.383(3) . ?
C10 H10 0.9300 . ?
C11 C12 1.379(3) . ?
C11 H11 0.9300 . ?
C12 C13 1.373(3) . ?
C12 C15 1.512(3) . ?
C13 C14 1.382(3) . ?
C13 H13 0.9300 . ?
C14 H14 0.9300 . ?
C15 C16 1.516(3) . ?
C15 H15A 0.9700 . ?
C15 H15B 0.9700 . ?
C16 C17 1.512(3) . ?
C16 H16A 0.9700 . ?
C16 H16B 0.9700 . ?
C17 C21 1.386(3) . ?
C17 C18 1.390(3) . ?
C18 C19 1.390(3) . ?
C18 H18 0.9300 . ?
C19 H19 0.9300 . ?
C20 C21 1.383(3) . ?
C20 H20 0.9300 . ?
C21 H21 0.9300 . ?

loop_
_geom_torsion_atom_site_label_1
_geom_torsion_atom_site_label_2
_geom_torsion_atom_site_label_3
_geom_torsion_atom_site_label_4
_geom_torsion
_geom_torsion_site_symmetry_1
_geom_torsion_site_symmetry_2
_geom_torsion_site_symmetry_3
_geom_torsion_site_symmetry_4
_geom_torsion_publ_flag
O4 Ni1 O1 C1 -177.57(10) 1_545 . . . ?
O3 Ni1 O1 C1 -10.9(2) 2_676 . . . ?
O2 Ni1 O1 C1 -2.23(10) . . . . ?
N1 Ni1 O1 C1 87.59(11) . . . . ?
N2 Ni1 O1 C1 -90.71(11) 1_456 . . . ?
O4 Ni1 O2 C1 15.31(19) 1_545 . . . ?
O3 Ni1 O2 C1 179.34(10) 2_676 . . . ?
N1 Ni1 O2 C1 -88.61(11) . . . . ?
N2 Ni1 O2 C1 91.37(11) 1_456 . . . ?
O1 Ni1 O2 C1 2.22(10) . . . . ?
O4 Ni1 N1 C10 20.1(2) 1_545 . . . ?
O3 Ni1 N1 C10 -81.0(2) 2_676 . . . ?
O2 Ni1 N1 C10 179.88(19) . . . . ?
N2 Ni1 N1 C10 179(100) 1_456 . . . ?
O1 Ni1 N1 C10 118.16(19) . . . . ?
C1 Ni1 N1 C10 149.0(2) . . . . ?
O4 Ni1 N1 C14 -162.87(17) 1_545 . . . ?
O3 Ni1 N1 C14 96.07(17) 2_676 . . . ?
O2 Ni1 N1 C14 -3.09(17) . . . . ?
N2 Ni1 N1 C14 -3.9(19) 1_456 . . . ?
O1 Ni1 N1 C14 -64.82(17) . . . . ?
C1 Ni1 N1 C14 -33.98(18) . . . . ?
Ni1 O2 C1 O1 -3.94(17) . . . . ?
Ni1 O2 C1 C2 175.24(14) . . . . ?
Ni1 O1 C1 O2 3.80(17) . . . . ?
Ni1 O1 C1 C2 -175.36(15) . . . . ?
O4 Ni1 C1 O2 -173.10(9) 1_545 . . . ?
O3 Ni1 C1 O2 -0.85(13) 2_676 . . . ?
N1 Ni1 C1 O2 91.32(11) . . . . ?
N2 Ni1 C1 O2 -87.71(10) 1_456 . . . ?
O1 Ni1 C1 O2 -176.18(17) . . . . ?
O4 Ni1 C1 O1 3.08(13) 1_545 . . . ?
O3 Ni1 C1 O1 175.33(9) 2_676 . . . ?
O2 Ni1 C1 O1 176.18(17) . . . . ?
N1 Ni1 C1 O1 -92.50(11) . . . . ?
N2 Ni1 C1 O1 88.47(11) 1_456 . . . ?
O4 Ni1 C1 C2 130.0(16) 1_545 . . . ?
O3 Ni1 C1 C2 -57.7(16) 2_676 . . . ?
O2 Ni1 C1 C2 -56.9(16) . . . . ?
N1 Ni1 C1 C2 34.4(16) . . . . ?
N2 Ni1 C1 C2 -144.6(16) 1_456 . . . ?
O1 Ni1 C1 C2 126.9(16) . . . . ?
O2 C1 C2 C3 151.21(18) . . . . ?
O1 C1 C2 C3 -29.6(3) . . . . ?
Ni1 C1 C2 C3 -154.3(15) . . . . ?
O2 C1 C2 C7 -27.4(3) . . . . ?
O1 C1 C2 C7 151.80(18) . . . . ?
Ni1 C1 C2 C7 27.1(17) . . . . ?
C7 C2 C3 C4 2.2(3) . . . . ?
C1 C2 C3 C4 -176.31(18) . . . . ?
C2 C3 C4 C5 -1.3(3) . . . . ?
C2 C3 C4 C8 178.5(2) . . . . ?
C3 C4 C5 C6 -1.0(3) . . . . ?
C8 C4 C5 C6 179.30(19) . . . . ?
C4 C5 C6 C7 2.2(3) . . . . ?
C4 C5 C6 C9 -178.39(17) . . . . ?
C3 C2 C7 C6 -1.0(3) . . . . ?
C1 C2 C7 C6 177.61(17) . . . . ?
C5 C6 C7 C2 -1.2(3) . . . . ?
C9 C6 C7 C2 179.40(16) . . . . ?
Ni1 O3 C9 O4 -103.4(2) 2_676 . . . ?
Ni1 O3 C9 C6 79.5(3) 2_676 . . . ?
Ni1 O4 C9 O3 26.4(3) 1_565 . . . ?
Ni1 O4 C9 C6 -156.41(12) 1_565 . . . ?
C5 C6 C9 O3 172.51(17) . . . . ?
C7 C6 C9 O3 -8.1(3) . . . . ?
C5 C6 C9 O4 -4.8(3) . . . . ?
C7 C6 C9 O4 174.55(17) . . . . ?
C14 N1 C10 C11 0.3(4) . . . . ?
Ni1 N1 C10 C11 177.5(2) . . . . ?
N1 C10 C11 C12 -0.9(5) . . . . ?
C10 C11 C12 C13 1.3(4) . . . . ?
C10 C11 C12 C15 -177.3(2) . . . . ?
C11 C12 C13 C14 -1.3(4) . . . . ?
C15 C12 C13 C14 177.3(2) . . . . ?
C10 N1 C14 C13 -0.2(4) . . . . ?
Ni1 N1 C14 C13 -177.41(18) . . . . ?
C12 C13 C14 N1 0.8(4) . . . . ?
C13 C12 C15 C16 -117.0(3) . . . . ?
C11 C12 C15 C16 61.6(3) . . . . ?
C12 C15 C16 C17 -178.69(19) . . . . ?
C15 C16 C17 C21 65.9(3) . . . . ?
C15 C16 C17 C18 -114.5(3) . . . . ?
C21 C17 C18 C19 -0.1(3) . . . . ?
C16 C17 C18 C19 -179.7(2) . . . . ?
C20 N2 C19 C18 0.3(3) . . . . ?
Ni1 N2 C19 C18 -175.96(16) 1_654 . . . ?
C17 C18 C19 N2 -0.3(3) . . . . ?
C19 N2 C20 C21 -0.1(3) . . . . ?
Ni1 N2 C20 C21 176.39(17) 1_654 . . . ?
N2 C20 C21 C17 -0.3(4) . . . . ?
C18 C17 C21 C20 0.4(3) . . . . ?
C16 C17 C21 C20 180.0(2) . . . . ?
